data_7717308
loop_
_publ_author_name
'Yeung, Jason'
'Yeganeh-Salman, Amir'
'Miao, Linkun'
'Stephan, Douglas W.'

_publ_section_title
;
 Reactions of 1,1- and 1,2-bis-boranes with a protic diamine and
 hydrazine.
;
_journal_issue 46
_journal_name_full 'Dalton transactions (Cambridge, England : 2003)'
_journal_page_first 18727
_journal_page_last 18735
_journal_paper_doi 10.1039/d4dt02704c
_journal_volume 53
_journal_year 2024
_chemical_formula_moiety 'C23 H15 B2 F15 N2 Si'
_chemical_formula_sum 'C23 H15 B2 F15 N2 Si'
_chemical_formula_weight 654.099
_space_group_crystal_system monoclinic
_space_group_IT_number 14
_space_group_name_Hall '-P 2ybc'
_space_group_name_H-M_alt 'P 1 21/c 1'
_symmetry_Int_Tables_number 14
_audit_creation_date 2024-09-23
_audit_creation_method
;
Olex2 1.5
(compiled 2024.02.16 svn.r378c4104 for OlexSys, GUI svn.r6928)
;
_audit_update_record
;
2024-09-23 deposited with the CCDC.	2024-10-25 downloaded from the CCDC.
;
_cell_angle_alpha 90
_cell_angle_beta 98.373(4)
_cell_angle_gamma 90
_cell_formula_units_Z 4
_cell_length_a 18.2408(13)
_cell_length_b 7.2508(5)
_cell_length_c 20.1111(15)
_cell_measurement_reflns_used 9705
_cell_measurement_temperature 150.01
_cell_measurement_theta_max 24.53
_cell_measurement_theta_min 2.26
_cell_volume 2631.6(3)
_computing_molecular_graphics 'Olex2 1.5 (Dolomanov et al., 2009)'
_computing_publication_material 'Olex2 1.5 (Dolomanov et al., 2009)'
_computing_structure_refinement 'olex2.refine 1.5 (Bourhis et al., 2015)'
_diffrn_ambient_temperature 150.01
_diffrn_measured_fraction_theta_full 0.9994
_diffrn_measured_fraction_theta_max 0.9994
_diffrn_measurement_device_type 'Bruker APEX-II CCD'
_diffrn_measurement_method '\f and \w scans'
_diffrn_radiation_monochromator graphite
_diffrn_radiation_type 'Mo K\a'
_diffrn_radiation_wavelength 0.71073
_diffrn_reflns_av_R_equivalents 0.1138
_diffrn_reflns_av_unetI/netI 0.0722
_diffrn_reflns_Laue_measured_fraction_full 0.9994
_diffrn_reflns_Laue_measured_fraction_max 0.9994
_diffrn_reflns_limit_h_max 22
_diffrn_reflns_limit_h_min -22
_diffrn_reflns_limit_k_max 9
_diffrn_reflns_limit_k_min -9
_diffrn_reflns_limit_l_max 25
_diffrn_reflns_limit_l_min -25
_diffrn_reflns_number 48000
_diffrn_reflns_point_group_measured_fraction_full 0.9994
_diffrn_reflns_point_group_measured_fraction_max 0.9994
_diffrn_reflns_theta_full 24.9996
_diffrn_reflns_theta_max 25.00
_diffrn_reflns_theta_min 1.13
_diffrn_source_current 30.0
_diffrn_source_power 1.5
_diffrn_source_voltage 50.0
_diffrn_standards_number 0
_exptl_absorpt_coefficient_mu 0.214
_exptl_absorpt_correction_type none
_exptl_crystal_colour colourless
_exptl_crystal_colour_primary colourless
_exptl_crystal_density_diffrn 1.651
_exptl_crystal_description block
_exptl_crystal_F_000 1305.786
_exptl_crystal_size_max 0.1
_exptl_crystal_size_mid 0.1
_exptl_crystal_size_min 0.1
_refine_diff_density_max 0.4657
_refine_diff_density_min -0.4471
_refine_diff_density_rms 0.1174
_refine_ls_d_res_high 0.8409
_refine_ls_d_res_low 18.0464
_refine_ls_goodness_of_fit_ref 1.1503
_refine_ls_hydrogen_treatment mixed
_refine_ls_matrix_type full
_refine_ls_number_constraints 19
_refine_ls_number_parameters 399
_refine_ls_number_reflns 4643
_refine_ls_number_restraints 0
_refine_ls_restrained_S_all 1.1503
_refine_ls_R_factor_all 0.0877
_refine_ls_R_factor_gt 0.0564
_refine_ls_shift/su_max -0.0006
_refine_ls_shift/su_mean 0.0001
_refine_ls_structure_factor_coef Fsqd
_refine_ls_weighting_details 'w=1/[\s^2^(Fo^2^)+(0.0340P)^2^+4.3386P] where P=(Fo^2^+2Fc^2^)/3'
_refine_ls_weighting_scheme calc
_refine_ls_wR_factor_gt 0.1207
_refine_ls_wR_factor_ref 0.1432
_reflns_Friedel_coverage 0.0
_reflns_limit_h_max 21
_reflns_limit_h_min -21
_reflns_limit_k_max 8
_reflns_limit_k_min 0
_reflns_limit_l_max 23
_reflns_limit_l_min 0
_reflns_number_gt 3372
_reflns_number_total 4643
_reflns_threshold_expression I>=2u(I)
_cod_data_source_file d4dt02704c2.cif
_cod_data_source_block 1
_cod_depositor_comments 'Adding full bibliography for 7717302--7717308.cif.'
_cod_database_code 7717308
_olex2_refinement_description
;
1. Fixed Uiso
 At 1.2 times of:
  All C(H) groups, All C(H,H) groups, All N(H) groups
 At 1.5 times of:
  All C(H,H,H) groups
2.a Ternary CH refined with riding coordinates:
 C29(H29)
2.b Secondary CH2 refined with riding coordinates:
 C25(H25a,H25b)
2.c Aromatic/amide H refined with riding coordinates:
 N22(H22)
2.d Idealised Me refined as rotating group:
 C36(H36a,H36b,H36c), C40(H40a,H40b,H40c), C42(H42a,H42b,H42c)
;
_olex2_submission_special_instructions 'No special instructions were received'

loop_
_space_group_symop_id
_space_group_symop_operation_xyz
1 x,y,z
2 -x,y+1/2,-z+1/2
3 -x,-y,-z
4 x,-y-1/2,z-1/2

loop_
_atom_site_label
_atom_site_type_symbol
_atom_site_fract_x
_atom_site_fract_y
_atom_site_fract_z
_atom_site_U_iso_or_equiv
_atom_site_adp_type
_atom_site_occupancy
_atom_site_refinement_flags_posn
Si1 Si 0.17234(6) 0.53234(16) 0.02936(5) 0.0300(3) Uani 1.000000 .
F1 F 0.25297(11) 0.9251(3) -0.13707(10) 0.0311(5) Uani 1.000000 .
F2 F 0.10756(12) 0.8297(3) -0.23569(10) 0.0330(5) Uani 1.000000 .
F3 F 0.14719(13) 0.1891(3) -0.25522(11) 0.0392(6) Uani 1.000000 .
F4 F 0.36440(12) 1.0939(3) -0.18208(11) 0.0363(5) Uani 1.000000 .
F5 F 0.29027(12) 0.4049(3) -0.27115(10) 0.0366(6) Uani 1.000000 .
F6 F -0.00758(12) 0.8071(3) -0.33480(10) 0.0369(6) Uani 1.000000 .
F7 F 0.44149(12) 0.9272(4) -0.27059(11) 0.0454(6) Uani 1.000000 .
F8 F 0.38435(13) 0.8053(3) -0.02601(12) 0.0457(6) Uani 1.000000 .
F9 F 0.40161(13) 0.5807(4) -0.31642(12) 0.0495(7) Uani 1.000000 .
F10 F 0.55765(12) 0.5457(4) 0.14202(11) 0.0464(6) Uani 1.000000 .
F11 F 0.03452(13) 0.1726(3) -0.35530(11) 0.0469(6) Uani 1.000000 .
F12 F -0.04421(12) 0.4829(4) -0.39657(11) 0.0462(6) Uani 1.000000 .
F13 F 0.50960(13) 0.8346(3) 0.06261(13) 0.0505(7) Uani 1.000000 .
F14 F 0.35525(13) 0.1933(3) 0.04463(13) 0.0480(7) Uani 1.000000 .
F15 F 0.48070(13) 0.2253(4) 0.13305(13) 0.0559(7) Uani 1.000000 .
C16 C 0.09096(19) 0.6627(5) -0.26327(17) 0.0230(8) Uani 1.000000 .
C17 C 0.26671(18) 0.6519(5) -0.19994(16) 0.0213(8) Uani 1.000000 .
N18 N 0.23260(18) 0.3341(4) -0.15164(16) 0.0268(7) Uani 1.000000 .
C19 C 0.28879(18) 0.8287(5) -0.18031(16) 0.0214(8) Uani 1.000000 .
C20 C 0.34645(19) 0.9214(5) -0.20312(17) 0.0247(8) Uani 1.000000 .
C21 C 0.38547(19) 0.8385(5) -0.24844(18) 0.0283(9) Uani 1.000000 .
N22 N 0.29107(16) 0.3505(4) -0.09534(14) 0.0263(7) Uani 1.000000 .
H22 H 0.32844(16) 0.2726(4) -0.09191(14) 0.0315(8) Uiso 1.000000 R
C23 C 0.36469(18) 0.4990(5) 0.00647(17) 0.0250(8) Uani 1.000000 .
C24 C 0.13232(18) 0.5095(5) -0.23948(16) 0.0208(7) Uani 1.000000 .
C25 C 0.16568(18) 0.6081(5) -0.10987(16) 0.0239(8) Uani 1.000000 .
H25a H 0.12274(18) 0.5302(5) -0.10335(16) 0.0287(10) Uiso 1.000000 R
H25b H 0.14720(18) 0.7355(5) -0.11849(16) 0.0287(10) Uiso 1.000000 R
C26 C 0.1112(2) 0.3488(5) -0.27346(17) 0.0263(8) Uani 1.000000 .
C27 C 0.30752(19) 0.5766(5) -0.24710(17) 0.0242(8) Uani 1.000000 .
C28 C 0.03194(19) 0.6547(5) -0.31515(17) 0.0266(8) Uani 1.000000 .
C29 C 0.22183(18) 0.6076(5) -0.04301(17) 0.0252(8) Uani 1.000000 .
H29 H 0.23928(18) 0.7372(5) -0.03398(17) 0.0302(10) Uiso 1.000000 R
C30 C 0.0527(2) 0.3362(5) -0.32540(18) 0.0310(9) Uani 1.000000 .
C31 C 0.0132(2) 0.4906(6) -0.34603(17) 0.0295(9) Uani 1.000000 .
C32 C 0.49481(19) 0.5315(6) 0.09845(18) 0.0329(9) Uani 1.000000 .
B33 B 0.1980(2) 0.5363(6) -0.17521(19) 0.0214(9) Uani 1.000000 .
C34 C 0.4058(2) 0.6598(5) 0.01379(18) 0.0297(9) Uani 1.000000 .
C35 C 0.3656(2) 0.6641(6) -0.27112(18) 0.0309(9) Uani 1.000000 .
C36 C 0.1498(3) 0.2823(6) 0.0189(2) 0.0508(12) Uani 1.000000 .
H36a H 0.1193(14) 0.2622(9) -0.0248(7) 0.0762(18) Uiso 1.000000 GR
H36b H 0.1958(3) 0.2112(7) 0.0212(15) 0.0762(18) Uiso 1.000000 GR
H36c H 0.1224(15) 0.2422(12) 0.0548(9) 0.0762(18) Uiso 1.000000 GR
C37 C 0.3923(2) 0.3548(5) 0.04771(19) 0.0322(9) Uani 1.000000 .
C38 C 0.4564(2) 0.3684(6) 0.09370(19) 0.0353(10) Uani 1.000000 .
C39 C 0.4701(2) 0.6782(6) 0.05827(19) 0.0328(9) Uani 1.000000 .
C40 C 0.0864(2) 0.6714(6) 0.0269(2) 0.0414(11) Uani 1.000000 .
H40a H 0.0995(2) 0.8013(8) 0.0352(14) 0.0621(16) Uiso 1.000000 GR
H40b H 0.0564(7) 0.659(3) -0.0175(5) 0.0621(16) Uiso 1.000000 GR
H40c H 0.0581(8) 0.627(3) 0.0615(9) 0.0621(16) Uiso 1.000000 GR
B41 B 0.2902(2) 0.4868(6) -0.0459(2) 0.0255(9) Uani 1.000000 .
C42 C 0.2311(3) 0.5700(8) 0.1122(2) 0.0568(14) Uani 1.000000 .
H42a H 0.2727(11) 0.483(3) 0.1172(7) 0.085(2) Uiso 1.000000 GR
H42b H 0.2503(15) 0.6965(16) 0.1144(7) 0.085(2) Uiso 1.000000 GR
H42c H 0.2014(5) 0.550(5) 0.1484(2) 0.085(2) Uiso 1.000000 GR
H18a H 0.1980(19) 0.256(5) -0.1419(16) 0.015(9) Uiso 1.000000 .
H18b H 0.257(2) 0.275(7) -0.183(2) 0.057(14) Uiso 1.000000 .

loop_
_atom_site_aniso_label
_atom_site_aniso_U_11
_atom_site_aniso_U_22
_atom_site_aniso_U_33
_atom_site_aniso_U_12
_atom_site_aniso_U_13
_atom_site_aniso_U_23
Si1 0.0294(6) 0.0397(7) 0.0211(5) -0.0015(5) 0.0047(4) -0.0005(5)
F1 0.0380(12) 0.0239(12) 0.0342(12) -0.0001(9) 0.0145(10) -0.0050(9)
F2 0.0416(13) 0.0250(12) 0.0308(11) 0.0045(10) -0.0006(10) -0.0007(9)
F3 0.0539(14) 0.0206(12) 0.0396(13) -0.0010(11) -0.0054(11) -0.0039(10)
F4 0.0401(13) 0.0286(13) 0.0411(13) -0.0106(10) 0.0094(10) -0.0012(10)
F5 0.0506(14) 0.0282(13) 0.0327(12) 0.0026(11) 0.0118(10) -0.0085(10)
F6 0.0358(12) 0.0424(14) 0.0318(12) 0.0124(11) 0.0021(10) 0.0081(10)
F7 0.0359(13) 0.0585(17) 0.0455(14) -0.0089(12) 0.0186(11) 0.0079(12)
F8 0.0444(14) 0.0345(14) 0.0538(15) -0.0070(11) -0.0076(12) 0.0100(12)
F9 0.0516(15) 0.0592(17) 0.0441(14) 0.0070(13) 0.0284(12) -0.0076(13)
F10 0.0257(12) 0.0747(19) 0.0354(13) -0.0058(12) -0.0070(10) -0.0001(12)
F11 0.0608(16) 0.0358(14) 0.0398(14) -0.0131(12) -0.0074(12) -0.0083(11)
F12 0.0407(13) 0.0602(17) 0.0325(12) -0.0123(12) -0.0120(10) 0.0041(12)
F13 0.0443(14) 0.0479(16) 0.0558(16) -0.0207(12) -0.0046(12) -0.0053(13)
F14 0.0405(14) 0.0368(15) 0.0616(16) -0.0075(11) -0.0102(12) 0.0152(12)
F15 0.0417(14) 0.0586(18) 0.0609(17) -0.0026(13) -0.0143(12) 0.0277(14)
C16 0.0264(19) 0.022(2) 0.0212(18) -0.0031(15) 0.0059(15) -0.0004(15)
C17 0.0229(18) 0.022(2) 0.0188(17) 0.0034(15) 0.0002(14) 0.0019(15)
N18 0.0289(18) 0.0242(18) 0.0248(17) -0.0019(15) -0.0047(14) 0.0011(14)
C19 0.0218(18) 0.022(2) 0.0198(17) 0.0042(15) 0.0012(14) -0.0024(15)
C20 0.0262(19) 0.022(2) 0.0247(18) 0.0007(16) 0.0000(15) 0.0043(16)
C21 0.0225(19) 0.035(2) 0.028(2) -0.0014(16) 0.0052(16) 0.0067(17)
N22 0.0248(16) 0.0262(18) 0.0258(16) 0.0022(13) -0.0034(13) 0.0009(13)
C23 0.0215(18) 0.031(2) 0.0237(18) 0.0005(15) 0.0072(15) 0.0015(16)
C24 0.0233(18) 0.0214(19) 0.0188(17) -0.0017(15) 0.0068(14) 0.0006(14)
C25 0.0217(18) 0.027(2) 0.0232(18) -0.0016(15) 0.0023(14) -0.0020(15)
C26 0.032(2) 0.020(2) 0.0261(19) 0.0006(16) 0.0030(16) 0.0009(16)
C27 0.0304(19) 0.020(2) 0.0222(18) 0.0039(16) 0.0032(15) -0.0022(15)
C28 0.0246(19) 0.031(2) 0.0243(19) 0.0045(16) 0.0041(15) 0.0064(17)
C29 0.0232(19) 0.028(2) 0.0230(18) -0.0073(16) 0.0006(15) -0.0038(16)
C30 0.039(2) 0.026(2) 0.028(2) -0.0088(18) 0.0048(17) -0.0065(17)
C31 0.0267(19) 0.039(2) 0.0215(18) -0.0085(17) -0.0003(15) 0.0008(17)
C32 0.0202(18) 0.053(3) 0.0245(19) -0.0004(19) -0.0002(15) -0.0003(19)
B33 0.022(2) 0.020(2) 0.021(2) 0.0004(17) -0.0007(16) 0.0010(17)
C34 0.030(2) 0.029(2) 0.029(2) -0.0043(17) 0.0037(16) 0.0016(17)
C35 0.032(2) 0.041(3) 0.0218(19) 0.0123(18) 0.0102(16) 0.0031(17)
C36 0.052(3) 0.051(3) 0.054(3) -0.007(2) 0.027(2) 0.008(2)
C37 0.027(2) 0.031(2) 0.037(2) -0.0035(17) 0.0012(17) 0.0037(18)
C38 0.028(2) 0.042(3) 0.035(2) 0.0061(19) 0.0000(17) 0.0117(19)
C39 0.030(2) 0.039(2) 0.030(2) -0.0119(18) 0.0048(17) -0.0066(18)
C40 0.038(2) 0.051(3) 0.038(2) 0.004(2) 0.0159(19) -0.001(2)
B41 0.027(2) 0.027(2) 0.023(2) -0.0081(18) 0.0045(17) 0.0030(18)
C42 0.047(3) 0.097(4) 0.025(2) -0.002(3) 0.0019(19) -0.006(2)

loop_
_atom_type_symbol
_atom_type_scat_dispersion_real
_atom_type_scat_dispersion_imag
_atom_type_scat_Cromer_Mann_a1
_atom_type_scat_Cromer_Mann_a2
_atom_type_scat_Cromer_Mann_a3
_atom_type_scat_Cromer_Mann_a4
_atom_type_scat_Cromer_Mann_b1
_atom_type_scat_Cromer_Mann_b2
_atom_type_scat_Cromer_Mann_b3
_atom_type_scat_Cromer_Mann_b4
_atom_type_scat_Cromer_Mann_c
_atom_type_scat_source
_atom_type_scat_dispersion_source
B 0.00156 0.00068 2.05450 1.33260 1.09790 0.70680 23.21850 1.02100 60.34980 0.14030 -0.19320 'International Tables Volume C Table 6.1.1.4 (pp. 500-502)' 'Brennan, Cowan, Rev. Sci. Instrum., 1992, 63, 850'
C 0.00313 0.00162 2.31000 1.02000 1.58860 0.86500 20.84390 10.20750 0.56870 51.65120 0.21560 'International Tables Volume C Table 6.1.1.4 (pp. 500-502)' 'Brennan, Cowan, Rev. Sci. Instrum., 1992, 63, 850'
F 0.01756 0.01033 3.53920 2.64120 1.51700 1.02430 10.28250 4.29440 0.26150 26.14760 0.27760 'International Tables Volume C Table 6.1.1.4 (pp. 500-502)' 'Brennan, Cowan, Rev. Sci. Instrum., 1992, 63, 850'
H 0.00000 0.00000 0.49300 0.32291 0.14019 0.04081 10.51090 26.12570 3.14236 57.79970 0.00304 'International Tables Volume C Table 6.1.1.4 (pp. 500-502)' 'Brennan, Cowan, Rev. Sci. Instrum., 1992, 63, 850'
N 0.00612 0.00332 12.21260 3.13220 2.01250 1.16630 0.00570 9.89330 28.99750 0.58260 -11.52900 'International Tables Volume C Table 6.1.1.4 (pp. 500-502)' 'Brennan, Cowan, Rev. Sci. Instrum., 1992, 63, 850'
Si 0.08275 0.07119 6.29150 3.03530 1.98910 1.54100 2.43860 32.33370 0.67850 81.69370 1.14070 'International Tables Volume C Table 6.1.1.4 (pp. 500-502)' 'Brennan, Cowan, Rev. Sci. Instrum., 1992, 63, 850'

loop_
_geom_angle_atom_site_label_1
_geom_angle_atom_site_label_2
_geom_angle_atom_site_label_3
_geom_angle
_geom_angle_site_symmetry_1
_geom_angle_site_symmetry_3
_geom_angle_publ_flag
C36 Si1 C29 108.32(18) . . ?
C40 Si1 C29 108.42(18) . . ?
C40 Si1 C36 110.7(2) . . ?
C42 Si1 C29 111.48(18) . . ?
C42 Si1 C36 109.4(2) . . ?
C42 Si1 C40 108.5(2) . . ?
C24 C16 F2 119.9(3) . . ?
C28 C16 F2 116.8(3) . . ?
C28 C16 C24 123.3(3) . . ?
C27 C17 C19 113.2(3) . . ?
B33 C17 C19 126.1(3) . . ?
B33 C17 C27 120.7(3) . . ?
B33 N18 N22 111.3(3) . . ?
H18a N18 N22 110(2) . . ?
H18a N18 B33 112(2) . . ?
H18b N18 N22 101(3) . . ?
H18b N18 B33 114(3) . . ?
H18b N18 H18a 107(4) . . ?
C17 C19 F1 120.9(3) . . ?
C20 C19 F1 115.0(3) . . ?
C20 C19 C17 124.1(3) . . ?
C19 C20 F4 120.7(3) . . ?
C21 C20 F4 119.3(3) . . ?
C21 C20 C19 120.0(3) . . ?
C20 C21 F7 120.3(3) . . ?
C35 C21 F7 120.6(3) . . ?
C35 C21 C20 119.0(3) . . ?
H22 N22 N18 118.97(18) . . ?
B41 N22 N18 122.1(3) . . ?
B41 N22 H22 119.0(2) . . ?
C37 C23 C34 115.4(3) . . ?
B41 C23 C34 120.9(3) . . ?
B41 C23 C37 123.7(3) . . ?
C26 C24 C16 114.1(3) . . ?
B33 C24 C16 118.3(3) . . ?
B33 C24 C26 127.6(3) . . ?
H25b C25 H25a 107.5 . . ?
C29 C25 H25a 108.41(18) . . ?
C29 C25 H25b 108.41(19) . . ?
B33 C25 H25a 108.41(19) . . ?
B33 C25 H25b 108.41(19) . . ?
B33 C25 C29 115.5(3) . . ?
C24 C26 F3 120.0(3) . . ?
C30 C26 F3 116.0(3) . . ?
C30 C26 C24 124.0(3) . . ?
C17 C27 F5 118.8(3) . . ?
C35 C27 F5 116.6(3) . . ?
C35 C27 C17 124.7(3) . . ?
C16 C28 F6 120.7(3) . . ?
C31 C28 F6 119.7(3) . . ?
C31 C28 C16 119.7(3) . . ?
C25 C29 Si1 109.5(2) . . ?
H29 C29 Si1 107.74(11) . . ?
H29 C29 C25 107.74(19) . . ?
B41 C29 Si1 110.2(3) . . ?
B41 C29 C25 113.8(3) . . ?
B41 C29 H29 107.7(2) . . ?
C26 C30 F11 120.5(3) . . ?
C31 C30 F11 120.1(3) . . ?
C31 C30 C26 119.4(3) . . ?
C28 C31 F12 119.6(3) . . ?
C30 C31 F12 120.9(3) . . ?
C30 C31 C28 119.5(3) . . ?
C38 C32 F10 119.4(4) . . ?
C39 C32 F10 120.1(4) . . ?
C39 C32 C38 120.5(3) . . ?
N18 B33 C17 105.4(3) . . ?
C24 B33 C17 108.9(3) . . ?
C24 B33 N18 109.2(3) . . ?
C25 B33 C17 118.0(3) . . ?
C25 B33 N18 103.0(3) . . ?
C25 B33 C24 111.7(3) . . ?
C23 C34 F8 119.4(3) . . ?
C39 C34 F8 117.2(3) . . ?
C39 C34 C23 123.4(4) . . ?
C21 C35 F9 120.5(3) . . ?
C27 C35 F9 120.4(4) . . ?
C27 C35 C21 119.0(3) . . ?
H36a C36 Si1 109.5 . . ?
H36b C36 Si1 109.5 . . ?
H36b C36 H36a 109.5 . . ?
H36c C36 Si1 109.5 . . ?
H36c C36 H36a 109.5 . . ?
H36c C36 H36b 109.5 . . ?
C23 C37 F14 119.5(3) . . ?
C38 C37 F14 117.5(3) . . ?
C38 C37 C23 123.0(4) . . ?
C32 C38 F15 120.3(3) . . ?
C37 C38 F15 120.9(4) . . ?
C37 C38 C32 118.8(4) . . ?
C32 C39 F13 119.4(3) . . ?
C34 C39 F13 121.6(4) . . ?
C34 C39 C32 119.0(4) . . ?
H40a C40 Si1 109.5 . . ?
H40b C40 Si1 109.5 . . ?
H40b C40 H40a 109.5 . . ?
H40c C40 Si1 109.5 . . ?
H40c C40 H40a 109.5 . . ?
H40c C40 H40b 109.5 . . ?
C23 B41 N22 114.2(3) . . ?
C29 B41 N22 121.5(3) . . ?
C29 B41 C23 124.3(3) . . ?
H42a C42 Si1 109.5 . . ?
H42b C42 Si1 109.5 . . ?
H42b C42 H42a 109.5 . . ?
H42c C42 Si1 109.5 . . ?
H42c C42 H42a 109.5 . . ?
H42c C42 H42b 109.5 . . ?

loop_
_geom_bond_atom_site_label_1
_geom_bond_atom_site_label_2
_geom_bond_distance
_geom_bond_site_symmetry_2
_geom_bond_publ_flag
Si1 C29 1.901(4) . ?
Si1 C36 1.864(5) . ?
Si1 C40 1.858(4) . ?
Si1 C42 1.865(4) . ?
F1 C19 1.356(4) . ?
F2 C16 1.348(4) . ?
F3 C26 1.355(4) . ?
F4 C20 1.345(4) . ?
F5 C27 1.356(4) . ?
F6 C28 1.347(4) . ?
F7 C21 1.338(4) . ?
F8 C34 1.347(4) . ?
F9 C35 1.342(4) . ?
F10 C32 1.342(4) . ?
F11 C30 1.349(4) . ?
F12 C31 1.351(4) . ?
F13 C39 1.340(4) . ?
F14 C37 1.349(4) . ?
F15 C38 1.341(4) . ?
C16 C24 1.388(5) . ?
C16 C28 1.387(5) . ?
C17 C19 1.383(5) . ?
C17 C27 1.399(5) . ?
C17 B33 1.643(5) . ?
N18 N22 1.443(4) . ?
N18 B33 1.639(5) . ?
N18 H18a 0.89(4) . ?
N18 H18b 0.94(5) . ?
C19 C20 1.382(5) . ?
C20 C21 1.374(5) . ?
C21 C35 1.375(5) . ?
N22 H22 0.8800 . ?
N22 B41 1.404(5) . ?
C23 C34 1.383(5) . ?
C23 C37 1.383(5) . ?
C23 B41 1.596(5) . ?
C24 C26 1.377(5) . ?
C24 B33 1.641(5) . ?
C25 H25a 0.9900 . ?
C25 H25b 0.9900 . ?
C25 C29 1.567(5) . ?
C25 B33 1.604(5) . ?
C26 C30 1.384(5) . ?
C27 C35 1.381(5) . ?
C28 C31 1.363(5) . ?
C29 H29 1.0000 . ?
C29 B41 1.532(6) . ?
C30 C31 1.362(5) . ?
C32 C38 1.371(6) . ?
C32 C39 1.372(6) . ?
C34 C39 1.374(5) . ?
C36 H36a 0.9800 . ?
C36 H36b 0.9800 . ?
C36 H36c 0.9800 . ?
C37 C38 1.384(5) . ?
C40 H40a 0.9800 . ?
C40 H40b 0.9800 . ?
C40 H40c 0.9800 . ?
C42 H42a 0.9800 . ?
C42 H42b 0.9800 . ?
C42 H42c 0.9800 . ?

loop_
_geom_torsion_atom_site_label_1
_geom_torsion_atom_site_label_2
_geom_torsion_atom_site_label_3
_geom_torsion_atom_site_label_4
_geom_torsion
_geom_torsion_site_symmetry_1
_geom_torsion_site_symmetry_2
_geom_torsion_site_symmetry_3
_geom_torsion_site_symmetry_4
_geom_torsion_publ_flag
Si1 C29 C25 B33 -141.2(2) . . . . ?
Si1 C29 B41 N22 105.7(2) . . . . ?
Si1 C29 B41 C23 -72.8(3) . . . . ?
F1 C19 C17 C27 177.1(3) . . . . ?
F1 C19 C17 B33 -0.4(4) . . . . ?
F1 C19 C20 F4 0.7(3) . . . . ?
F1 C19 C20 C21 -178.4(3) . . . . ?
F2 C16 C24 C26 -177.9(3) . . . . ?
F2 C16 C24 B33 3.1(4) . . . . ?
F2 C16 C28 F6 -2.0(3) . . . . ?
F2 C16 C28 C31 178.7(3) . . . . ?
F3 C26 C24 C16 180.0(3) . . . . ?
F3 C26 C24 B33 -1.2(4) . . . . ?
F3 C26 C30 F11 -0.6(4) . . . . ?
F3 C26 C30 C31 179.2(3) . . . . ?
F4 C20 C19 C17 179.5(3) . . . . ?
F4 C20 C21 F7 1.1(4) . . . . ?
F4 C20 C21 C35 -178.3(3) . . . . ?
F5 C27 C17 C19 -178.9(3) . . . . ?
F5 C27 C17 B33 -1.2(4) . . . . ?
F5 C27 C35 F9 0.6(3) . . . . ?
F5 C27 C35 C21 -180.0(3) . . . . ?
F6 C28 C16 C24 178.0(3) . . . . ?
F6 C28 C31 F12 0.8(4) . . . . ?
F6 C28 C31 C30 -179.1(3) . . . . ?
F7 C21 C20 C19 -179.8(3) . . . . ?
F7 C21 C35 F9 -0.7(4) . . . . ?
F7 C21 C35 C27 179.9(3) . . . . ?
F8 C34 C23 C37 177.7(3) . . . . ?
F8 C34 C23 B41 -3.0(4) . . . . ?
F8 C34 C39 F13 0.7(4) . . . . ?
F8 C34 C39 C32 -178.4(3) . . . . ?
F9 C35 C21 C20 178.7(3) . . . . ?
F9 C35 C27 C17 180.0(3) . . . . ?
F10 C32 C38 F15 1.1(4) . . . . ?
F10 C32 C38 C37 -178.9(3) . . . . ?
F10 C32 C39 F13 0.6(4) . . . . ?
F10 C32 C39 C34 179.6(3) . . . . ?
F11 C30 C26 C24 -178.6(3) . . . . ?
F11 C30 C31 F12 -0.3(4) . . . . ?
F11 C30 C31 C28 179.6(3) . . . . ?
F12 C31 C28 C16 -179.9(3) . . . . ?
F12 C31 C30 C26 -180.0(3) . . . . ?
F13 C39 C32 C38 -178.3(3) . . . . ?
F13 C39 C34 C23 178.1(3) . . . . ?
F14 C37 C23 C34 179.1(3) . . . . ?
F14 C37 C23 B41 -0.2(4) . . . . ?
F14 C37 C38 F15 0.7(4) . . . . ?
F14 C37 C38 C32 -179.3(3) . . . . ?
F15 C38 C32 C39 180.0(4) . . . . ?
F15 C38 C37 C23 179.4(3) . . . . ?
C16 C24 C26 C30 -2.0(4) . . . . ?
C16 C24 B33 C17 -71.4(3) . . . . ?
C16 C24 B33 N18 174.0(3) . . . . ?
C16 C24 B33 C25 60.8(3) . . . . ?
C16 C28 C31 C30 0.1(4) . . . . ?
C17 C19 C20 C21 0.4(4) . . . . ?
C17 C27 C35 C21 -0.7(4) . . . . ?
C17 B33 N18 N22 62.9(3) . . . . ?
C17 B33 C24 C26 109.8(3) . . . . ?
C17 B33 C25 C29 -62.1(3) . . . . ?
N18 N22 B41 C23 -172.2(3) . . . . ?
N18 N22 B41 C29 9.2(4) . . . . ?
N18 B33 C24 C26 -4.8(4) . . . . ?
N18 B33 C25 C29 53.5(3) . . . . ?
C19 C20 C21 C35 0.9(4) . . . . ?
C20 C21 C35 C27 -0.7(4) . . . . ?
N22 B41 C23 C34 120.4(3) . . . . ?
N22 B41 C23 C37 -60.3(4) . . . . ?
N22 B41 C29 C25 -17.7(4) . . . . ?
C23 C34 C39 C32 -0.9(4) . . . . ?
C23 C37 C38 C32 -0.6(5) . . . . ?
C23 B41 C29 C25 163.8(3) . . . . ?
C24 C26 C30 C31 1.1(4) . . . . ?
C24 B33 C25 C29 170.6(3) . . . . ?
C26 C30 C31 C28 -0.1(4) . . . . ?
